data_2235831
loop_
_publ_author_name
'Takjoo, Reza'
'Ng, Seik Weng'
'Tiekink, Edward R. T.'

_publ_section_title
;
 Oxido[2-{(<i>E</i>)-[((1<i>E</i>)-{(<i>E</i>)-2-[1-(2-oxidophenyl)ethylidene]hydrazin-1-ylidene}(prop-2-en-1-ylsulfanyl)methyl)imino]methyl}phenolato]vanadium(IV)
;
_journal_coeditor_code HB6874
_journal_issue 8
_journal_name_full 'Acta Crystallographica Section E'
_journal_page_first m1033
_journal_page_last m1034
_journal_paper_doi 10.1107/S1600536812029819
_journal_volume 68
_journal_year 2012
_chemical_formula_iupac '[V (C19 H17 N3 O2 S) O]'
_chemical_formula_moiety 'C19 H17 N3 O3 S V'
_chemical_formula_sum 'C19 H17 N3 O3 S V'
_chemical_formula_weight 418.36
_chemical_name_systematic
;
Oxido[2-{(<i>E</i>)-[((1<i>E</i>)-{(<i>E</i>)-2-[1-(2-
oxidophenyl)ethylidene]hydrazin-1-ylidene}(prop-2-en-1-
ylsulfanyl)methyl)imino]methyl}phenolato]vanadium(IV)
;
_space_group_IT_number 2
_symmetry_cell_setting triclinic
_symmetry_space_group_name_Hall '-P 1'
_symmetry_space_group_name_H-M 'P -1'
_atom_sites_solution_hydrogens geom
_atom_sites_solution_primary direct
_atom_sites_solution_secondary difmap
_audit_creation_method SHELXL-97
_cell_angle_alpha 76.083(5)
_cell_angle_beta 75.577(4)
_cell_angle_gamma 74.821(4)
_cell_formula_units_Z 2
_cell_length_a 7.1242(3)
_cell_length_b 9.5605(5)
_cell_length_c 14.2593(9)
_cell_measurement_reflns_used 5214
_cell_measurement_temperature 100(2)
_cell_measurement_theta_max 27.50
_cell_measurement_theta_min 2.24
_cell_volume 891.68(9)
_computing_cell_refinement 'CrysAlis PRO (Agilent, 2012)'
_computing_data_collection 'CrysAlis PRO (Agilent, 2012)'
_computing_data_reduction 'CrysAlis PRO (Agilent, 2012)'
_computing_molecular_graphics 'ORTEP-3 for Windows (Farrugia, 1997) and DIAMOND (Brandenburg, 2006)'
_computing_publication_material 'publCIF (Westrip, 2010)'
_computing_structure_refinement 'SHELXL97 (Sheldrick, 2008)'
_computing_structure_solution 'SHELXS97 (Sheldrick, 2008)'
_diffrn_ambient_temperature 100(2)
_diffrn_detector_area_resol_mean 10.4041
_diffrn_measured_fraction_theta_full 0.999
_diffrn_measured_fraction_theta_max 0.999
_diffrn_measurement_device_type 'Agilent SuperNova Dual diffractometer with an Atlas detector'
_diffrn_measurement_method '\w scan'
_diffrn_radiation_monochromator Mirror
_diffrn_radiation_source 'SuperNova (Mo) X-ray Source'
_diffrn_radiation_type MoK\a
_diffrn_radiation_wavelength 0.71073
_diffrn_reflns_av_R_equivalents 0.0589
_diffrn_reflns_av_sigmaI/netI 0.0655
_diffrn_reflns_limit_h_max 9
_diffrn_reflns_limit_h_min -9
_diffrn_reflns_limit_k_max 12
_diffrn_reflns_limit_k_min -12
_diffrn_reflns_limit_l_max 18
_diffrn_reflns_limit_l_min -10
_diffrn_reflns_number 12964
_diffrn_reflns_theta_full 27.56
_diffrn_reflns_theta_max 27.56
_diffrn_reflns_theta_min 2.46
_diffrn_standards_decay_% 0
_diffrn_standards_interval_count 0
_diffrn_standards_interval_time 0
_diffrn_standards_number 0
_exptl_absorpt_coefficient_mu 0.699
_exptl_absorpt_correction_T_max 0.9659
_exptl_absorpt_correction_T_min 0.8446
_exptl_absorpt_correction_type multi-scan
_exptl_absorpt_process_details '(CrysAlis PRO; Agilent, 2012)'
_exptl_crystal_colour brown
_exptl_crystal_density_diffrn 1.558
_exptl_crystal_density_method 'not measured'
_exptl_crystal_description plate
_exptl_crystal_F_000 430
_exptl_crystal_size_max 0.25
_exptl_crystal_size_mid 0.20
_exptl_crystal_size_min 0.05
_refine_diff_density_max 0.977
_refine_diff_density_min -0.943
_refine_ls_extinction_method none
_refine_ls_goodness_of_fit_ref 1.203
_refine_ls_hydrogen_treatment constr
_refine_ls_matrix_type full
_refine_ls_number_parameters 257
_refine_ls_number_reflns 4134
_refine_ls_number_restraints 3
_refine_ls_restrained_S_all 1.205
_refine_ls_R_factor_all 0.0859
_refine_ls_R_factor_gt 0.0756
_refine_ls_shift/su_max 0.001
_refine_ls_shift/su_mean 0.001
_refine_ls_structure_factor_coef Fsqd
_refine_ls_weighting_details 'calc w=1/[\s^2^(Fo^2^)+(0.0327P)^2^+4.9139P] where P=(Fo^2^+2Fc^2^)/3'
_refine_ls_weighting_scheme calc
_refine_ls_wR_factor_gt 0.1851
_refine_ls_wR_factor_ref 0.1906
_reflns_number_gt 3600
_reflns_number_total 4134
_reflns_threshold_expression I>2\s(I)
_cod_data_source_file hb6874.cif
_cod_data_source_block I
_cod_original_cell_volume 891.68(8)
_cod_database_code 2235831
_cod_database_fobs_code 2235831

loop_
_symmetry_equiv_pos_as_xyz
'x, y, z'
'-x, -y, -z'

loop_
_atom_site_type_symbol
_atom_site_label
_atom_site_fract_x
_atom_site_fract_y
_atom_site_fract_z
_atom_site_U_iso_or_equiv
_atom_site_adp_type
_atom_site_calc_flag
_atom_site_refinement_flags
_atom_site_occupancy
_atom_site_symmetry_multiplicity
_atom_site_disorder_assembly
_atom_site_disorder_group
V V 0.59271(12) 0.40615(9) 0.74852(6) 0.0108(2) Uani d . 1 1 A .
S S1 0.5616(2) 0.89878(15) 0.62531(10) 0.0157(4) Uani d PD 0.912(6) 1 A 1
S S1' 0.327(2) 0.8438(13) 0.8527(9) 0.0157(4) Uani d PD 0.088 1 A 2
O O1 0.4145(5) 0.2819(4) 0.8242(3) 0.0166(8) Uani d . 1 1 . .
O O2 0.6408(5) 0.3075(4) 0.6378(2) 0.0140(7) Uani d . 1 1 . .
O O3 0.7940(5) 0.3614(4) 0.7900(3) 0.0167(8) Uani d . 1 1 . .
N N1 0.4155(6) 0.5647(5) 0.8257(3) 0.0124(8) Uani d . 1 1 . .
N N2 0.4272(6) 0.7114(5) 0.7813(3) 0.0154(9) Uani d P 0.912(6) 1 A 1
C C2' 0.4272(6) 0.7114(5) 0.7813(3) 0.0154(9) Uani d PD 0.088 1 A 2
N N3 0.5986(6) 0.5990(4) 0.6468(3) 0.0115(8) Uani d . 1 1 . .
C C1 0.3402(7) 0.2750(6) 0.9195(4) 0.0140(10) Uani d . 1 1 A .
C C2 0.3019(7) 0.1387(6) 0.9754(4) 0.0177(10) Uani d . 1 1 . .
H H2 0.3226 0.0583 0.9431 0.021 Uiso calc R 1 1 . .
C C3 0.2350(8) 0.1199(6) 1.0760(4) 0.0211(11) Uani d . 1 1 . .
H H3 0.2154 0.0259 1.1125 0.025 Uiso calc R 1 1 . .
C C4 0.1959(8) 0.2380(6) 1.1248(4) 0.0214(11) Uani d . 1 1 . .
H H4 0.1518 0.2242 1.1944 0.026 Uiso calc R 1 1 . .
C C5 0.2215(8) 0.3730(6) 1.0718(4) 0.0190(11) Uani d . 1 1 A .
H H5 0.1903 0.4533 1.1053 0.023 Uiso calc R 1 1 . .
C C6 0.2933(7) 0.3981(6) 0.9681(4) 0.0135(9) Uani d . 1 1 . .
C C7 0.3141(7) 0.5460(6) 0.9166(4) 0.0135(10) Uani d . 1 1 A .
H H7' 0.2549 0.6281 0.9484 0.016 Uiso calc PR 0.088(6) 1 A 2
C C8 0.2244(8) 0.6764(6) 0.9677(4) 0.0150(11) Uani d P 0.912(6) 1 A 1
H H8A 0.1964 0.7662 0.9185 0.022 Uiso calc PR 0.912(6) 1 A 1
H H8B 0.3178 0.6869 1.0044 0.022 Uiso calc PR 0.912(6) 1 A 1
H H8C 0.1007 0.6606 1.0134 0.022 Uiso calc PR 0.912(6) 1 A 1
C C8' 0.692(8) 0.768(3) 0.494(4) 0.0150(11) Uani d PD 0.088 1 A 2
H H8'1 0.7762 0.7602 0.4289 0.022 Uiso calc PR 0.088(6) 1 A 2
H H8'2 0.7520 0.8151 0.5296 0.022 Uiso calc PR 0.088(6) 1 A 2
H H8'3 0.5603 0.8287 0.4859 0.022 Uiso calc PR 0.088(6) 1 A 2
C C9 0.5221(7) 0.7251(5) 0.6912(3) 0.0120(9) Uani d PD 0.912(6) 1 A 1
N N9' 0.5221(7) 0.7251(5) 0.6912(3) 0.0120(9) Uani d P 0.088 1 A 2
C C10 0.4414(8) 1.0123(7) 0.7193(5) 0.0184(14) Uani d PD 0.912(6) 1 A 1
H H10A 0.4666 0.9531 0.7839 0.022 Uiso calc PR 0.912(6) 1 A 1
H H10B 0.5057 1.0973 0.7048 0.022 Uiso calc PR 0.912(6) 1 A 1
C C10' 0.416(6) 0.976(8) 0.750(6) 0.0184(14) Uani d PD 0.088 1 A 2
H H10C 0.4947 1.0327 0.7690 0.022 Uiso calc PR 0.088(6) 1 A 2
H H10D 0.4957 0.9293 0.6942 0.022 Uiso calc PR 0.088(6) 1 A 2
C C11 0.2238(9) 1.0701(6) 0.7285(4) 0.0242(12) Uani d D 1 1 . .
H H11A 0.1568 1.1098 0.7859 0.029 Uiso calc PR 0.912(6) 1 A 1
H H11B 0.1694 1.1442 0.7676 0.029 Uiso calc PR 0.088(6) 1 A 2
C C12 0.1116(9) 1.0727(6) 0.6656(5) 0.0280(13) Uani d . 1 1 A .
H H12A 0.1703 1.0345 0.6069 0.034 Uiso calc R 1 1 . .
H H12B -0.0271 1.1127 0.6796 0.034 Uiso calc R 1 1 . .
C C13 0.6711(7) 0.6139(5) 0.5524(4) 0.0136(10) Uani d D 1 1 A .
H H13 0.6759 0.7106 0.5160 0.016 Uiso calc PR 0.912(6) 1 A 1
C C14 0.7437(7) 0.4944(5) 0.5003(4) 0.0118(9) Uani d . 1 1 . .
C C15 0.8298(7) 0.5277(6) 0.3988(4) 0.0158(10) Uani d . 1 1 A .
H H15 0.8392 0.6265 0.3690 0.019 Uiso calc R 1 1 . .
C C16 0.8992(7) 0.4200(6) 0.3431(4) 0.0180(11) Uani d . 1 1 . .
H H16 0.9556 0.4439 0.2750 0.022 Uiso calc R 1 1 A .
C C17 0.8867(8) 0.2734(6) 0.3873(4) 0.0179(10) Uani d . 1 1 A .
H H17 0.9370 0.1981 0.3490 0.022 Uiso calc R 1 1 . .
C C18 0.8023(7) 0.2380(5) 0.4854(4) 0.0153(10) Uani d . 1 1 . .
H H18 0.7943 0.1385 0.5135 0.018 Uiso calc R 1 1 A .
C C19 0.7272(7) 0.3461(5) 0.5455(3) 0.0111(9) Uani d . 1 1 A .

loop_
_atom_site_aniso_label
_atom_site_aniso_U_11
_atom_site_aniso_U_22
_atom_site_aniso_U_33
_atom_site_aniso_U_12
_atom_site_aniso_U_13
_atom_site_aniso_U_23
V 0.0126(4) 0.0112(4) 0.0079(4) -0.0034(3) 0.0006(3) -0.0024(3)
S1 0.0217(7) 0.0092(7) 0.0142(7) -0.0046(5) 0.0007(5) -0.0018(5)
S1' 0.0217(7) 0.0092(7) 0.0142(7) -0.0046(5) 0.0007(5) -0.0018(5)
O1 0.0195(18) 0.0191(19) 0.0112(17) -0.0072(15) 0.0033(14) -0.0063(14)
O2 0.0189(17) 0.0119(17) 0.0107(16) -0.0031(14) 0.0002(13) -0.0049(13)
O3 0.0160(17) 0.0196(19) 0.0133(17) -0.0035(14) -0.0012(14) -0.0029(14)
N1 0.0129(19) 0.014(2) 0.0101(19) -0.0028(15) -0.0001(15) -0.0034(16)
N2 0.016(2) 0.014(2) 0.017(2) -0.0038(16) -0.0019(17) -0.0047(17)
C2' 0.016(2) 0.014(2) 0.017(2) -0.0038(16) -0.0019(17) -0.0047(17)
N3 0.0103(18) 0.0107(19) 0.013(2) -0.0019(15) -0.0013(15) -0.0035(15)
C1 0.011(2) 0.021(3) 0.011(2) -0.0051(19) -0.0007(18) -0.0048(19)
C2 0.017(2) 0.017(3) 0.018(3) -0.0044(19) 0.001(2) -0.004(2)
C3 0.022(3) 0.017(3) 0.017(3) -0.004(2) 0.000(2) 0.004(2)
C4 0.021(3) 0.027(3) 0.011(2) -0.002(2) 0.001(2) -0.002(2)
C5 0.018(2) 0.026(3) 0.013(2) -0.006(2) 0.0000(19) -0.005(2)
C6 0.009(2) 0.018(2) 0.012(2) -0.0015(18) -0.0004(17) -0.0027(19)
C7 0.009(2) 0.018(3) 0.016(2) -0.0027(18) -0.0021(18) -0.0085(19)
C8 0.013(2) 0.017(3) 0.015(3) -0.001(2) -0.001(2) -0.006(2)
C8' 0.013(2) 0.017(3) 0.015(3) -0.001(2) -0.001(2) -0.006(2)
C9 0.013(2) 0.011(2) 0.012(2) -0.0017(17) -0.0050(17) -0.0007(18)
N9' 0.013(2) 0.011(2) 0.012(2) -0.0017(17) -0.0050(17) -0.0007(18)
C10 0.025(3) 0.010(3) 0.022(4) 0.004(2) -0.011(2) -0.010(2)
C10' 0.025(3) 0.010(3) 0.022(4) 0.004(2) -0.011(2) -0.010(2)
C11 0.029(3) 0.018(3) 0.025(3) -0.005(2) -0.004(2) -0.004(2)
C12 0.028(3) 0.019(3) 0.038(3) -0.002(2) -0.010(3) -0.007(3)
C13 0.015(2) 0.012(2) 0.015(2) -0.0057(18) -0.0025(18) -0.0012(18)
C14 0.011(2) 0.014(2) 0.011(2) -0.0030(18) -0.0015(17) -0.0029(18)
C15 0.016(2) 0.015(2) 0.017(2) -0.0073(19) -0.0013(19) -0.0013(19)
C16 0.017(2) 0.022(3) 0.013(2) -0.008(2) 0.0036(19) -0.002(2)
C17 0.020(2) 0.019(3) 0.018(3) -0.006(2) -0.001(2) -0.009(2)
C18 0.019(2) 0.011(2) 0.016(2) -0.0049(19) -0.0026(19) -0.0016(19)
C19 0.011(2) 0.012(2) 0.010(2) -0.0028(17) -0.0029(17) -0.0008(18)

loop_
_atom_type_symbol
_atom_type_description
_atom_type_scat_dispersion_real
_atom_type_scat_dispersion_imag
_atom_type_scat_source
C C 0.0033 0.0016 'International Tables Vol C Tables 4.2.6.8 and 6.1.1.4'
H H 0.0000 0.0000 'International Tables Vol C Tables 4.2.6.8 and 6.1.1.4'
N N 0.0061 0.0033 'International Tables Vol C Tables 4.2.6.8 and 6.1.1.4'
O O 0.0106 0.0060 'International Tables Vol C Tables 4.2.6.8 and 6.1.1.4'
S S 0.1246 0.1234 'International Tables Vol C Tables 4.2.6.8 and 6.1.1.4'
V V 0.3005 0.5294 'International Tables Vol C Tables 4.2.6.8 and 6.1.1.4'

loop_
_geom_angle_atom_site_label_1
_geom_angle_atom_site_label_2
_geom_angle_atom_site_label_3
_geom_angle
O3 V O1 110.16(18)
O3 V O2 107.10(17)
O1 V O2 90.22(15)
O3 V N1 103.86(17)
O1 V N1 86.06(16)
O2 V N1 148.15(16)
O3 V N3 107.66(18)
O1 V N3 141.15(16)
O2 V N3 87.00(15)
N1 V N3 76.59(16)
C9 S1 C10 100.6(3)
C1 O1 V 124.2(3)
C19 O2 V 129.5(3)
C7 N1 N2 115.5(4)
C7 N1 V 128.0(4)
N2 N1 V 115.8(3)
C9 N2 N1 113.3(4)
C13 N3 C9 120.1(4)
C13 N3 V 127.7(3)
C9 N3 V 112.1(3)
O1 C1 C2 117.6(5)
O1 C1 C6 123.8(5)
C2 C1 C6 118.6(4)
C3 C2 C1 121.3(5)
C3 C2 H2 119.4
C1 C2 H2 119.4
C2 C3 C4 120.5(5)
C2 C3 H3 119.7
C4 C3 H3 119.7
C5 C4 C3 119.4(5)
C5 C4 H4 120.3
C3 C4 H4 120.3
C4 C5 C6 122.5(5)
C4 C5 H5 118.8
C6 C5 H5 118.8
C5 C6 C1 117.6(5)
C5 C6 C7 119.1(5)
C1 C6 C7 123.3(4)
N1 C7 C6 119.3(4)
N1 C7 C8 120.2(5)
C6 C7 C8 120.5(4)
N1 C7 H7' 120.4
C6 C7 H7' 120.4
C7 C8 H8A 109.5
C7 C8 H8B 109.5
C7 C8 H8C 109.5
C13 C8' H8'1 109.5
C13 C8' H8'2 109.5
H8'1 C8' H8'2 109.5
C13 C8' H8'3 109.5
H8'1 C8' H8'3 109.5
H8'2 C8' H8'3 109.5
N2 C9 N3 119.7(4)
N2 C9 S1 119.9(4)
N3 C9 S1 120.4(3)
C11 C10 S1 116.3(4)
C11 C10 H10A 108.2
S1 C10 H10A 108.2
C11 C10 H10B 108.2
S1 C10 H10B 108.2
H10A C10 H10B 107.4
C11 C10' S1' 100(4)
C11 C10' H10C 111.8
S1' C10' H10C 111.8
C11 C10' H10D 111.8
S1' C10' H10D 111.8
H10C C10' H10D 109.5
C12 C11 C10' 134(3)
C12 C11 C10 127.7(6)
C12 C11 H11A 116.2
C10' C11 H11A 106.3
C10 C11 H11A 116.2
C12 C11 H11B 113.1
C10' C11 H11B 113.1
C10 C11 H11B 114.7
C11 C12 H12A 120.0
C11 C12 H12B 120.0
H12A C12 H12B 120.0
N3 C13 C14 124.2(5)
N3 C13 C8' 118(2)
C14 C13 C8' 117(2)
N3 C13 H13 117.9
C14 C13 H13 117.9
C15 C14 C13 117.4(4)
C15 C14 C19 119.8(4)
C13 C14 C19 122.8(4)
C16 C15 C14 121.0(5)
C16 C15 H15 119.5
C14 C15 H15 119.5
C15 C16 C17 119.5(5)
C15 C16 H16 120.3
C17 C16 H16 120.3
C18 C17 C16 120.8(5)
C18 C17 H17 119.6
C16 C17 H17 119.6
C17 C18 C19 121.6(5)
C17 C18 H18 119.2
C19 C18 H18 119.2
O2 C19 C18 119.1(4)
O2 C19 C14 123.5(4)
C18 C19 C14 117.3(4)

loop_
_geom_bond_atom_site_label_1
_geom_bond_atom_site_label_2
_geom_bond_distance
_geom_bond_publ_flag
V O1 1.918(4) y
V O2 1.944(3) y
V O3 1.603(4) y
V N1 2.052(4) y
V N3 2.057(4) y
S1 C9 1.756(5) ?
S1 C10 1.830(6) ?
S1' C10' 1.79(8) ?
O1 C1 1.322(6) ?
O2 C19 1.315(6) ?
N1 C7 1.312(6) ?
N1 N2 1.408(6) ?
N2 C9 1.287(6) ?
N3 C13 1.303(6) ?
N3 C9 1.415(6) ?
C1 C2 1.409(7) ?
C1 C6 1.431(7) ?
C2 C3 1.377(7) ?
C2 H2 0.9500 ?
C3 C4 1.398(8) ?
C3 H3 0.9500 ?
C4 C5 1.362(8) ?
C4 H4 0.9500 ?
C5 C6 1.422(7) ?
C5 H5 0.9500 ?
C6 C7 1.455(7) ?
C7 C8 1.511(7) ?
C7 H7' 0.9500 ?
C8 H8A 0.9800 ?
C8 H8B 0.9800 ?
C8 H8C 0.9800 ?
C8' C13 1.537(10) ?
C8' H8'1 0.9800 ?
C8' H8'2 0.9800 ?
C8' H8'3 0.9800 ?
C10 C11 1.487(8) ?
C10 H10A 0.9900 ?
C10 H10B 0.9900 ?
C10' C11 1.486(12) ?
C10' H10C 0.9900 ?
C10' H10D 0.9900 ?
C11 C12 1.334(9) ?
C11 H11A 0.9500 ?
C11 H11B 0.9500 ?
C12 H12A 0.9500 ?
C12 H12B 0.9500 ?
C13 C14 1.425(7) ?
C13 H13 0.9500 ?
C14 C15 1.419(7) ?
C14 C19 1.431(7) ?
C15 C16 1.366(7) ?
C15 H15 0.9500 ?
C16 C17 1.408(7) ?
C16 H16 0.9500 ?
C17 C18 1.376(7) ?
C17 H17 0.9500 ?
C18 C19 1.413(7) ?
C18 H18 0.9500 ?

loop_
_geom_hbond_atom_site_label_D
_geom_hbond_atom_site_label_H
_geom_hbond_atom_site_label_A
_geom_hbond_site_symmetry_A
_geom_hbond_distance_DH
_geom_hbond_distance_HA
_geom_hbond_distance_DA
_geom_hbond_angle_DHA
C10 H10B O2 1_565 0.99 2.35 3.322(7) 168
C8 H8C Cg1 2_567 0.98 2.66 3.347(6) 128

loop_
_geom_torsion_atom_site_label_1
_geom_torsion_atom_site_label_2
_geom_torsion_atom_site_label_3
_geom_torsion_atom_site_label_4
_geom_torsion
O3 V O1 C1 61.8(4)
O2 V O1 C1 170.2(4)
N1 V O1 C1 -41.5(4)
N3 V O1 C1 -104.4(4)
O3 V O2 C19 -81.9(4)
O1 V O2 C19 166.9(4)
N1 V O2 C19 84.0(5)
N3 V O2 C19 25.6(4)
O3 V N1 C7 -78.2(4)
O1 V N1 C7 31.6(4)
O2 V N1 C7 115.6(4)
N3 V N1 C7 176.6(4)
O3 V N1 N2 91.5(3)
O1 V N1 N2 -158.6(3)
O2 V N1 N2 -74.6(4)
N3 V N1 N2 -13.7(3)
C7 N1 N2 C9 -177.7(4)
V N1 N2 C9 11.2(5)
O3 V N3 C13 89.2(4)
O1 V N3 C13 -104.4(4)
O2 V N3 C13 -17.8(4)
N1 V N3 C13 -170.3(4)
O3 V N3 C9 -87.1(3)
O1 V N3 C9 79.3(4)
O2 V N3 C9 165.9(3)
N1 V N3 C9 13.4(3)
V O1 C1 C2 -147.8(4)
V O1 C1 C6 33.5(7)
O1 C1 C2 C3 176.3(5)
C6 C1 C2 C3 -4.9(8)
C1 C2 C3 C4 2.5(8)
C2 C3 C4 C5 1.0(8)
C3 C4 C5 C6 -2.1(8)
C4 C5 C6 C1 -0.3(8)
C4 C5 C6 C7 179.2(5)
O1 C1 C6 C5 -177.6(5)
C2 C1 C6 C5 3.8(7)
O1 C1 C6 C7 2.9(8)
C2 C1 C6 C7 -175.8(5)
N2 N1 C7 C6 179.6(4)
V N1 C7 C6 -10.6(7)
N2 N1 C7 C8 -1.8(7)
V N1 C7 C8 168.0(4)
C5 C6 C7 N1 166.6(5)
C1 C6 C7 N1 -13.8(7)
C5 C6 C7 C8 -11.9(7)
C1 C6 C7 C8 167.6(5)
N1 N2 C9 N3 1.1(6)
N1 N2 C9 S1 -177.2(3)
C13 N3 C9 N2 170.8(5)
V N3 C9 N2 -12.6(6)
C13 N3 C9 S1 -10.9(6)
V N3 C9 S1 165.7(2)
C10 S1 C9 N2 0.4(5)
C10 S1 C9 N3 -177.8(4)
C9 S1 C10 C11 -85.2(5)
S1' C10' C11 C12 -95(4)
S1' C10' C11 C10 -176(13)
S1 C10 C11 C12 -13.5(9)
S1 C10 C11 C10' 102(10)
C9 N3 C13 C14 -177.3(4)
V N3 C13 C14 6.7(7)
C9 N3 C13 C8' 7(2)
V N3 C13 C8' -170(2)
N3 C13 C14 C15 -176.0(5)
C8' C13 C14 C15 0(2)
N3 C13 C14 C19 6.0(8)
C8' C13 C14 C19 -178(2)
C13 C14 C15 C16 -178.7(5)
C19 C14 C15 C16 -0.6(7)
C14 C15 C16 C17 -0.5(8)
C15 C16 C17 C18 1.1(8)
C16 C17 C18 C19 -0.6(8)
V O2 C19 C18 160.0(3)
V O2 C19 C14 -22.4(7)
C17 C18 C19 O2 177.3(5)
C17 C18 C19 C14 -0.4(7)
C15 C14 C19 O2 -176.6(4)
C13 C14 C19 O2 1.4(7)
C15 C14 C19 C18 1.1(7)
C13 C14 C19 C18 179.0(5)
